data_4106387
loop_
_publ_author_name
'Basker Sundararaju'
'Mathieu Achard'
'Gangavaram V. M. Sharma'
'Christian Bruneau'

_publ_section_title
;
 sp3 C-H Bond Activation with Ruthenium(II) Catalysts and C(3)-Alkylation
 of Cyclic Amines
;
_journal_name_full 'Journal of the American Chemical Society'
_journal_page_first 10340
_journal_page_last 10343
_journal_paper_doi 10.1021/ja203875d
_journal_volume 133
_journal_year 2011
_chemical_compound_source 'synthesis as described'
_chemical_formula_moiety 'C23 H23 N'
_chemical_formula_sum 'C23 H23 N'
_chemical_formula_weight 313.42
_chemical_name_systematic
;
 ?
;
_space_group_IT_number 56
_symmetry_cell_setting orthorhombic
_symmetry_Int_Tables_number 56
_symmetry_space_group_name_Hall '-P 2ac 2bc'
_symmetry_space_group_name_H-M 'P n a a'
_atom_sites_solution_hydrogens geom
_atom_sites_solution_primary direct
_atom_sites_solution_secondary difmap
_audit_conform_dict_location ftp://ftp.iucr.org/pub/cif_core.dic
_audit_conform_dict_name cif_core.dic
_audit_conform_dict_version 2.3
_audit_creation_date 2011-04-12T18:00:38-00:00
_audit_creation_method 'WinGX routine CIF_UPDATE'
_cell_angle_alpha 90
_cell_angle_beta 90
_cell_angle_gamma 90
_cell_formula_units_Z 8
_cell_length_a 6.9260(2)
_cell_length_b 20.9628(10)
_cell_length_c 24.1363(8)
_cell_measurement_reflns_used 3973
_cell_measurement_temperature 150(2)
_cell_measurement_theta_max 27.07
_cell_measurement_theta_min 2.71
_cell_measurement_wavelength 0.71073
_cell_volume 3504.3(2)
_computing_cell_refinement 'Bruker APEX2 (Bruker, 2006)'
_computing_data_collection 'Bruker APEX2 (Bruker, 2006)'
_computing_data_reduction 'Bruker APEX2 (Bruker, 2006)'
_computing_molecular_graphics 'Ortep-3 for Windows (Farrugia, 1997)'
_computing_publication_material
;
           WinGX publication routines (Farrugia, 1999),
           CRYSCAL (T. Roisnel, local program)
;
_computing_structure_refinement 'SHELXL-97 (Sheldrick, 1997)'
_computing_structure_solution 'SIR97 (Altomare et al., 1999))'
_diffrn_ambient_temperature 150(2)
_diffrn_detector 'CCD plate'
_diffrn_measured_fraction_theta_full 0.992
_diffrn_measured_fraction_theta_max 0.992
_diffrn_measurement_device_type 'APEXII, Bruker-AXS'
_diffrn_measurement_method 'CCD rotation images, thin slices'
_diffrn_radiation_monochromator graphite
_diffrn_radiation_probe x-ray
_diffrn_radiation_type MoK\a
_diffrn_radiation_wavelength 0.71073
_diffrn_reflns_av_R_equivalents 0.0298
_diffrn_reflns_av_unetI/netI 0.0343
_diffrn_reflns_limit_h_max 8
_diffrn_reflns_limit_h_min -8
_diffrn_reflns_limit_k_max 27
_diffrn_reflns_limit_k_min -26
_diffrn_reflns_limit_l_max 31
_diffrn_reflns_limit_l_min -29
_diffrn_reflns_number 13888
_diffrn_reflns_theta_full 27.48
_diffrn_reflns_theta_max 27.48
_diffrn_reflns_theta_min 3.03
_exptl_absorpt_coefficient_mu 0.068
_exptl_absorpt_correction_T_max 0.993
_exptl_absorpt_correction_T_min 0.883
_exptl_absorpt_correction_type multi-scan
_exptl_absorpt_process_details
;
  [Sheldrick, G.M. (2002). SADABS Bruker AXS Inc., Madison, Wisconsin, USA]
;
_exptl_crystal_colour colourless
_exptl_crystal_density_diffrn 1.188
_exptl_crystal_description prism
_exptl_crystal_F_000 1344
_exptl_crystal_size_max 0.45
_exptl_crystal_size_mid 0.29
_exptl_crystal_size_min 0.11
_refine_diff_density_max 0.197
_refine_diff_density_min -0.219
_refine_diff_density_rms 0.042
_refine_ls_extinction_method none
_refine_ls_goodness_of_fit_ref 1.043
_refine_ls_hydrogen_treatment constr
_refine_ls_matrix_type full
_refine_ls_number_parameters 217
_refine_ls_number_reflns 3982
_refine_ls_number_restraints 0
_refine_ls_restrained_S_all 1.043
_refine_ls_R_factor_all 0.0609
_refine_ls_R_factor_gt 0.0415
_refine_ls_shift/su_max 0.005
_refine_ls_shift/su_mean 0.001
_refine_ls_structure_factor_coef Fsqd
_refine_ls_weighting_details 'calc w=1/[\s^2^(Fo^2^)+(0.0483P)^2^+0.5848P] where P=(Fo^2^+2Fc^2^)/3'
_refine_ls_weighting_scheme calc
_refine_ls_wR_factor_gt 0.095
_refine_ls_wR_factor_ref 0.1055
_reflns_number_gt 2991
_reflns_number_total 3982
_reflns_threshold_expression >2sigma(I)
_cod_data_source_file ja203875d_si_001.cif
_cod_data_source_block job
_cod_database_code 4106387

loop_
_symmetry_equiv_pos_as_xyz
'x, y, z'
'-x+1/2, -y, z+1/2'
'x, -y+1/2, -z+1/2'
'-x+1/2, y+1/2, -z'
'-x, -y, -z'
'x-1/2, y, -z-1/2'
'-x, y-1/2, z-1/2'
'x-1/2, -y-1/2, z'

loop_
_atom_site_label
_atom_site_type_symbol
_atom_site_fract_x
_atom_site_fract_y
_atom_site_fract_z
_atom_site_U_iso_or_equiv
_atom_site_adp_type
_atom_site_occupancy
_atom_site_symmetry_multiplicity
_atom_site_calc_flag
_atom_site_refinement_flags
C1 C 0.29272(18) 0.19873(6) 0.01158(5) 0.0290(3) Uani 1 1 d .
H1 H 0.3844 0.2306 0.021 0.035 Uiso 1 1 calc R
C2 C 0.1885(2) 0.20441(7) -0.03712(6) 0.0356(3) Uani 1 1 d .
H2 H 0.2089 0.2402 -0.0606 0.043 Uiso 1 1 calc R
C3 C 0.05495(19) 0.15833(8) -0.05179(6) 0.0398(4) Uani 1 1 d .
H3 H -0.0154 0.1619 -0.0854 0.048 Uiso 1 1 calc R
C4 C 0.02529(19) 0.10708(8) -0.01694(6) 0.0403(4) Uani 1 1 d .
H4 H -0.0663 0.0753 -0.0267 0.048 Uiso 1 1 calc R
C5 C 0.12796(18) 0.10156(7) 0.03223(6) 0.0333(3) Uani 1 1 d .
H5 H 0.1042 0.0664 0.0561 0.04 Uiso 1 1 calc R
C6 C 0.26545(17) 0.14703(6) 0.04698(5) 0.0248(3) Uani 1 1 d .
C7 C 0.38902(18) 0.13977(6) 0.09797(5) 0.0253(3) Uani 1 1 d .
H7A H 0.3248 0.1102 0.1241 0.03 Uiso 1 1 calc R
H7B H 0.4018 0.1817 0.1165 0.03 Uiso 1 1 calc R
C8 C 0.59300(17) 0.11377(5) 0.08389(5) 0.0214(3) Uani 1 1 d .
H8 H 0.6466 0.1398 0.0528 0.026 Uiso 1 1 calc R
C9 C 0.72789(16) 0.11988(5) 0.13284(5) 0.0213(3) Uani 1 1 d .
C10 C 0.80398(19) 0.17944(6) 0.14686(5) 0.0283(3) Uani 1 1 d .
H10 H 0.77 0.2157 0.1254 0.034 Uiso 1 1 calc R
C11 C 0.92749(19) 0.18661(6) 0.19128(6) 0.0314(3) Uani 1 1 d .
H11 H 0.978 0.2275 0.2002 0.038 Uiso 1 1 calc R
C12 C 0.97758(18) 0.13384(6) 0.22288(6) 0.0306(3) Uani 1 1 d .
H12 H 1.0625 0.1384 0.2535 0.037 Uiso 1 1 calc R
C13 C 0.90291(17) 0.07457(6) 0.20941(5) 0.0277(3) Uani 1 1 d .
H13 H 0.9372 0.0385 0.2312 0.033 Uiso 1 1 calc R
C14 C 0.77800(16) 0.06670(5) 0.16442(5) 0.0213(3) Uani 1 1 d .
C15 C 0.70384(18) 0.00115(5) 0.14970(5) 0.0248(3) Uani 1 1 d .
H15A H 0.8091 -0.0236 0.1321 0.03 Uiso 1 1 calc R
H15B H 0.6657 -0.0213 0.1841 0.03 Uiso 1 1 calc R
N16 N 0.53853(14) 0.00347(4) 0.11205(4) 0.0208(2) Uani 1 1 d .
C17 C 0.58345(17) 0.04459(5) 0.06488(5) 0.0216(3) Uani 1 1 d .
H17A H 0.4827 0.0399 0.0361 0.026 Uiso 1 1 calc R
H17B H 0.7089 0.0319 0.0486 0.026 Uiso 1 1 calc R
C18 C 0.48311(18) -0.06051(5) 0.09392(5) 0.0243(3) Uani 1 1 d .
H18A H 0.6008 -0.0844 0.0834 0.029 Uiso 1 1 calc R
H18B H 0.4006 -0.0569 0.0606 0.029 Uiso 1 1 calc R
C19 C 0.37554(16) -0.09774(5) 0.13778(5) 0.0211(3) Uani 1 1 d .
C20 C 0.23576(17) -0.06852(6) 0.17057(5) 0.0257(3) Uani 1 1 d .
H20 H 0.2147 -0.0239 0.1675 0.031 Uiso 1 1 calc R
C21 C 0.12728(18) -0.10395(6) 0.20757(5) 0.0291(3) Uani 1 1 d .
H21 H 0.0328 -0.0835 0.2299 0.035 Uiso 1 1 calc R
C22 C 0.15581(19) -0.16916(6) 0.21225(5) 0.0298(3) Uani 1 1 d .
H22 H 0.0807 -0.1934 0.2375 0.036 Uiso 1 1 calc R
C23 C 0.29425(18) -0.19872(6) 0.17990(5) 0.0286(3) Uani 1 1 d .
H23 H 0.3139 -0.2434 0.1828 0.034 Uiso 1 1 calc R
C24 C 0.40451(17) -0.16310(6) 0.14318(5) 0.0247(3) Uani 1 1 d .
H24 H 0.5008 -0.1836 0.1215 0.03 Uiso 1 1 calc R

loop_
_atom_site_aniso_label
_atom_site_aniso_U_11
_atom_site_aniso_U_22
_atom_site_aniso_U_33
_atom_site_aniso_U_23
_atom_site_aniso_U_13
_atom_site_aniso_U_12
C1 0.0285(6) 0.0284(7) 0.0299(7) 0.0029(5) -0.0005(6) 0.0046(5)
C2 0.0346(7) 0.0431(8) 0.0289(8) 0.0088(6) 0.0020(6) 0.0143(6)
C3 0.0257(7) 0.0640(10) 0.0298(7) -0.0029(7) -0.0055(6) 0.0133(7)
C4 0.0228(6) 0.0583(10) 0.0398(8) -0.0081(8) -0.0010(6) -0.0049(6)
C5 0.0269(6) 0.0401(8) 0.0329(8) 0.0024(6) 0.0038(6) -0.0034(6)
C6 0.0219(6) 0.0286(6) 0.0239(6) 0.0003(5) 0.0024(5) 0.0053(5)
C7 0.0299(6) 0.0232(6) 0.0226(6) 0.0001(5) 0.0006(5) 0.0043(5)
C8 0.0259(6) 0.0201(5) 0.0184(6) 0.0020(5) 0.0007(5) -0.0008(5)
C9 0.0216(5) 0.0225(6) 0.0199(6) -0.0011(5) 0.0020(5) -0.0018(5)
C10 0.0353(7) 0.0242(6) 0.0256(7) 0.0010(5) 0.0008(6) -0.0049(5)
C11 0.0333(7) 0.0285(7) 0.0324(7) -0.0057(6) 0.0000(6) -0.0106(6)
C12 0.0238(6) 0.0391(7) 0.0290(7) -0.0073(6) -0.0061(6) -0.0013(6)
C13 0.0246(6) 0.0300(7) 0.0283(7) -0.0002(5) -0.0044(5) 0.0046(5)
C14 0.0202(5) 0.0229(6) 0.0209(6) -0.0010(5) 0.0006(5) 0.0011(5)
C15 0.0281(6) 0.0220(6) 0.0244(7) 0.0017(5) -0.0036(5) 0.0013(5)
N16 0.0246(5) 0.0185(5) 0.0193(5) 0.0003(4) -0.0013(4) -0.0026(4)
C17 0.0235(6) 0.0238(6) 0.0176(6) -0.0002(5) 0.0009(5) -0.0002(5)
C18 0.0276(6) 0.0222(6) 0.0232(6) -0.0036(5) 0.0016(5) -0.0038(5)
C19 0.0212(5) 0.0221(6) 0.0200(6) -0.0021(5) -0.0033(5) -0.0038(5)
C20 0.0269(6) 0.0227(6) 0.0274(7) -0.0016(5) 0.0010(6) 0.0007(5)
C21 0.0262(6) 0.0334(7) 0.0278(7) -0.0030(6) 0.0047(6) -0.0005(5)
C22 0.0298(6) 0.0334(7) 0.0263(7) 0.0059(6) -0.0001(6) -0.0079(6)
C23 0.0317(6) 0.0227(6) 0.0313(7) 0.0044(5) -0.0044(6) -0.0023(5)
C24 0.0236(6) 0.0246(6) 0.0260(7) -0.0020(5) -0.0015(5) 0.0002(5)

loop_
_atom_type_symbol
_atom_type_description
_atom_type_scat_dispersion_real
_atom_type_scat_dispersion_imag
_atom_type_scat_source
C C 0.0033 0.0016 'International Tables Vol C Tables 4.2.6.8 and 6.1.1.4'
H H 0 0 'International Tables Vol C Tables 4.2.6.8 and 6.1.1.4'
N N 0.0061 0.0033 'International Tables Vol C Tables 4.2.6.8 and 6.1.1.4'

loop_
_geom_angle_atom_site_label_1
_geom_angle_atom_site_label_2
_geom_angle_atom_site_label_3
_geom_angle
C2 C1 C6 121.13(12)
C2 C1 H1 119.4
C6 C1 H1 119.4
C3 C2 C1 120.38(13)
C3 C2 H2 119.8
C1 C2 H2 119.8
C4 C3 C2 119.15(13)
C4 C3 H3 120.4
C2 C3 H3 120.4
C3 C4 C5 120.65(13)
C3 C4 H4 119.7
C5 C4 H4 119.7
C4 C5 C6 120.75(13)
C4 C5 H5 119.6
C6 C5 H5 119.6
C1 C6 C5 117.92(12)
C1 C6 C7 120.17(11)
C5 C6 C7 121.85(11)
C6 C7 C8 111.95(10)
C6 C7 H7A 109.2
C8 C7 H7A 109.2
C6 C7 H7B 109.2
C8 C7 H7B 109.2
H7A C7 H7B 107.9
C9 C8 C17 110.07(9)
C9 C8 C7 111.21(9)
C17 C8 C7 111.15(10)
C9 C8 H8 108.1
C17 C8 H8 108.1
C7 C8 H8 108.1
C14 C9 C10 119.24(11)
C14 C9 C8 120.88(10)
C10 C9 C8 119.88(11)
C11 C10 C9 121.30(12)
C11 C10 H10 119.3
C9 C10 H10 119.3
C10 C11 C12 119.68(12)
C10 C11 H11 120.2
C12 C11 H11 120.2
C13 C12 C11 119.53(12)
C13 C12 H12 120.2
C11 C12 H12 120.2
C12 C13 C14 121.29(12)
C12 C13 H13 119.4
C14 C13 H13 119.4
C9 C14 C13 118.96(11)
C9 C14 C15 120.96(10)
C13 C14 C15 120.06(10)
N16 C15 C14 112.49(9)
N16 C15 H15A 109.1
C14 C15 H15A 109.1
N16 C15 H15B 109.1
C14 C15 H15B 109.1
H15A C15 H15B 107.8
C18 N16 C17 111.34(9)
C18 N16 C15 111.16(9)
C17 N16 C15 109.69(9)
N16 C17 C8 109.65(9)
N16 C17 H17A 109.7
C8 C17 H17A 109.7
N16 C17 H17B 109.7
C8 C17 H17B 109.7
H17A C17 H17B 108.2
N16 C18 C19 113.17(10)
N16 C18 H18A 108.9
C19 C18 H18A 108.9
N16 C18 H18B 108.9
C19 C18 H18B 108.9
H18A C18 H18B 107.8
C24 C19 C20 118.72(11)
C24 C19 C18 120.20(10)
C20 C19 C18 120.90(10)
C21 C20 C19 120.55(11)
C21 C20 H20 119.7
C19 C20 H20 119.7
C20 C21 C22 120.32(12)
C20 C21 H21 119.8
C22 C21 H21 119.8
C23 C22 C21 119.65(12)
C23 C22 H22 120.2
C21 C22 H22 120.2
C22 C23 C24 120.07(11)
C22 C23 H23 120
C24 C23 H23 120
C23 C24 C19 120.69(11)
C23 C24 H24 119.7
C19 C24 H24 119.7

loop_
_geom_bond_atom_site_label_1
_geom_bond_atom_site_label_2
_geom_bond_distance
C1 C2 1.3844(18)
C1 C6 1.3930(17)
C1 H1 0.95
C2 C3 1.384(2)
C2 H2 0.95
C3 C4 1.380(2)
C3 H3 0.95
C4 C5 1.3885(19)
C4 H4 0.95
C5 C6 1.3935(18)
C5 H5 0.95
C6 C7 1.5067(17)
C7 C8 1.5519(16)
C7 H7A 0.99
C7 H7B 0.99
C8 C9 1.5116(16)
C8 C17 1.5225(15)
C8 H8 1
C9 C14 1.3944(16)
C9 C10 1.3968(16)
C10 C11 1.3798(18)
C10 H10 0.95
C11 C12 1.3878(18)
C11 H11 0.95
C12 C13 1.3846(17)
C12 H12 0.95
C13 C14 1.3982(16)
C13 H13 0.95
C14 C15 1.5092(16)
C15 N16 1.4625(15)
C15 H15A 0.99
C15 H15B 0.99
N16 C18 1.4621(14)
N16 C17 1.4616(15)
C17 H17A 0.99
C17 H17B 0.99
C18 C19 1.5115(16)
C18 H18A 0.99
C18 H18B 0.99
C19 C24 1.3909(16)
C19 C20 1.3923(16)
C20 C21 1.3835(17)
C20 H20 0.95
C21 C22 1.3859(18)
C21 H21 0.95
C22 C23 1.3831(18)
C22 H22 0.95
C23 C24 1.3880(17)
C23 H23 0.95
C24 H24 0.95

loop_
_geom_torsion_atom_site_label_1
_geom_torsion_atom_site_label_2
_geom_torsion_atom_site_label_3
_geom_torsion_atom_site_label_4
_geom_torsion
C6 C1 C2 C3 -0.30(19)
C1 C2 C3 C4 0.8(2)
C2 C3 C4 C5 -0.1(2)
C3 C4 C5 C6 -1.1(2)
C2 C1 C6 C5 -0.86(18)
C2 C1 C6 C7 176.24(11)
C4 C5 C6 C1 1.56(19)
C4 C5 C6 C7 -175.49(12)
C1 C6 C7 C8 -77.59(14)
C5 C6 C7 C8 99.40(13)
C6 C7 C8 C9 167.96(10)
C6 C7 C8 C17 -69.03(13)
C17 C8 C9 C14 -19.01(15)
C7 C8 C9 C14 104.62(12)
C17 C8 C9 C10 160.96(11)
C7 C8 C9 C10 -75.41(14)
C14 C9 C10 C11 -0.02(19)
C8 C9 C10 C11 -179.99(11)
C9 C10 C11 C12 -0.1(2)
C10 C11 C12 C13 0.0(2)
C11 C12 C13 C14 0.14(19)
C10 C9 C14 C13 0.17(17)
C8 C9 C14 C13 -179.87(10)
C10 C9 C14 C15 -178.15(11)
C8 C9 C14 C15 1.82(17)
C12 C13 C14 C9 -0.23(18)
C12 C13 C14 C15 178.11(12)
C9 C14 C15 N16 -16.98(16)
C13 C14 C15 N16 164.72(10)
C14 C15 N16 C18 173.94(10)
C14 C15 N16 C17 50.37(13)
C18 N16 C17 C8 166.52(9)
C15 N16 C17 C8 -70.02(12)
C9 C8 C17 N16 52.16(12)
C7 C8 C17 N16 -71.51(12)
C17 N16 C18 C19 -161.45(10)
C15 N16 C18 C19 75.93(12)
N16 C18 C19 C24 -143.64(11)
N16 C18 C19 C20 41.24(15)
C24 C19 C20 C21 -0.31(18)
C18 C19 C20 C21 174.88(11)
C19 C20 C21 C22 -0.35(19)
C20 C21 C22 C23 0.34(19)
C21 C22 C23 C24 0.32(19)
C22 C23 C24 C19 -1.00(18)
C20 C19 C24 C23 0.98(17)
C18 C19 C24 C23 -174.24(11)
